data_2215984
loop_
_publ_author_name
'Yi-Feng Sun'
'Xin-Li Wang'
'Ji-Kun Li'
'Ze-Bao Zheng'
'Ren-Tao Wu'

_publ_section_title
;2,6-Dimethoxy-4-(5-oxo-2-phenyl-4,5-dihydro-1,3-oxazol-4-ylidenemethyl)phenyl
 acetate
;
_journal_coeditor_code HG2317
_journal_issue 11
_journal_name_full 'Acta Crystallographica Section E'
_journal_page_first o4426
_journal_page_last o4426
_journal_paper_doi 10.1107/S1600536807051458
_journal_volume 63
_journal_year 2007
_chemical_formula_iupac 'C20 H17 N O6'
_chemical_formula_moiety 'C20 H17 N O6'
_chemical_formula_sum 'C20 H17 N O6'
_chemical_formula_weight 367.35
_chemical_name_common
;
4-(4-Acetoxy-3,5-dimethoxybenzylidene)-2-phenyloxazol-5(4H)-one
;
_chemical_name_systematic
;
2,6-Dimethoxy-4-(5-oxo-2-phenyl-4,5-dihydro-1,3-oxazol-4-ylidenemethyl)phenyl
acetate
;
_space_group_IT_number 2
_symmetry_cell_setting triclinic
_symmetry_space_group_name_Hall '-P 1'
_symmetry_space_group_name_H-M 'P -1'
_atom_sites_solution_hydrogens difmap
_atom_sites_solution_primary direct
_atom_sites_solution_secondary difmap
_cell_angle_alpha 111.074(6)
_cell_angle_beta 96.544(6)
_cell_angle_gamma 102.119(6)
_cell_formula_units_Z 2
_cell_length_a 8.8400(13)
_cell_length_b 10.4431(15)
_cell_length_c 10.9693(16)
_cell_measurement_reflns_used 2426
_cell_measurement_temperature 273(2)
_cell_measurement_theta_max 28.17
_cell_measurement_theta_min 2.00
_cell_volume 903.7(2)
_computing_cell_refinement 'SAINT (Bruker, 1997)'
_computing_data_collection 'SMART (Bruker, 1997)'
_computing_data_reduction 'SAINT (Bruker, 1997)'
_computing_molecular_graphics 'SHELXTL (Bruker, 1997)'
_computing_publication_material 'SHELXTL (Bruker, 1997)'
_computing_structure_refinement 'SHELXL97 (Sheldrick, 1997)'
_computing_structure_solution 'SHELXS97 (Sheldrick, 1997)'
_diffrn_ambient_temperature 273(2)
_diffrn_measured_fraction_theta_full 0.997
_diffrn_measured_fraction_theta_max 0.997
_diffrn_measurement_device_type 'Bruker SMART CCD area-detector'
_diffrn_measurement_method '\f and \w'
_diffrn_radiation_monochromator graphite
_diffrn_radiation_source 'fine-focus sealed tube'
_diffrn_radiation_type MoK\a
_diffrn_radiation_wavelength 0.71073
_diffrn_reflns_av_R_equivalents 0.0276
_diffrn_reflns_av_sigmaI/netI 0.0264
_diffrn_reflns_limit_h_max 10
_diffrn_reflns_limit_h_min -10
_diffrn_reflns_limit_k_max 12
_diffrn_reflns_limit_k_min -12
_diffrn_reflns_limit_l_max 13
_diffrn_reflns_limit_l_min -13
_diffrn_reflns_number 10391
_diffrn_reflns_theta_full 25.00
_diffrn_reflns_theta_max 25.00
_diffrn_reflns_theta_min 2.03
_diffrn_standards_number 0
_exptl_absorpt_coefficient_mu 0.101
_exptl_absorpt_correction_T_max 0.9900
_exptl_absorpt_correction_T_min 0.9850
_exptl_absorpt_correction_type multi-scan
_exptl_absorpt_process_details '(SADABS; Sheldrick, 1996)'
_exptl_crystal_colour red
_exptl_crystal_density_diffrn 1.350
_exptl_crystal_density_method 'not measured'
_exptl_crystal_description block
_exptl_crystal_F_000 384
_exptl_crystal_size_max 0.15
_exptl_crystal_size_mid 0.12
_exptl_crystal_size_min 0.10
_refine_diff_density_max 0.171
_refine_diff_density_min -0.163
_refine_ls_extinction_coef 0.005(2)
_refine_ls_extinction_method 'SHELXL97 (Sheldrick, 1997)'
_refine_ls_goodness_of_fit_ref 1.023
_refine_ls_hydrogen_treatment constr
_refine_ls_matrix_type full
_refine_ls_number_parameters 248
_refine_ls_number_reflns 3176
_refine_ls_number_restraints 0
_refine_ls_restrained_S_all 1.023
_refine_ls_R_factor_all 0.0617
_refine_ls_R_factor_gt 0.0402
_refine_ls_shift/su_max 0.009
_refine_ls_shift/su_mean 0.000
_refine_ls_structure_factor_coef Fsqd
_refine_ls_weighting_details 'calc w=1/[\s^2^(Fo^2^)+(0.0571P)^2^+0.1424P] where P=(Fo^2^+2Fc^2^)/3'
_refine_ls_weighting_scheme calc
_refine_ls_wR_factor_gt 0.1016
_refine_ls_wR_factor_ref 0.1171
_reflns_number_gt 2244
_reflns_number_total 3176
_reflns_threshold_expression I>2\s(I)
_cod_data_source_file hg2317.cif
_cod_data_source_block I
_cod_depositor_comments
;
The following automatic conversions were performed:
'_symmetry_cell_setting' value 'Triclinic' changed to 'triclinic'
according to '/home/saulius/struct/CIF-dictionaries/cif_core.dic'
dictionary named 'cif_core.dic' version 2.4.1 from
2010-06-29.

'_geom_hbond_publ_flag' value 'Y' changed to 'y' according to
'/home/saulius/struct/CIF-dictionaries/cif_core.dic' dictionary named
'cif_core.dic' version 2.4.1 from 2010-06-29.

Automatic conversion script
Id: cif_fix_enum 1527 2010-12-29 10:47:43Z saulius 

The following automatic conversions were performed:

'_symmetry_cell_setting' value 'Triclinic' changed to 'triclinic'
according to /home/saulius/struct/CIF-dictionaries/cif_core.dic
dictionary named 'cif_core.dic' version 2.4.1 from
2010-06-29.

'_geom_hbond_publ_flag' value 'Y' changed to 'y'
according to /home/saulius/struct/CIF-dictionaries/cif_core.dic
dictionary named 'cif_core.dic' version 2.4.1 from 2010-06-29.

Automatic conversion script
Id: cif_fix_values 1715 2011-07-08 13:25:40Z adriana 
;
_cod_database_code 2215984
_cod_database_fobs_code 2215984

loop_
_symmetry_equiv_pos_as_xyz
'x, y, z'
'-x, -y, -z'

loop_
_atom_site_type_symbol
_atom_site_label
_atom_site_fract_x
_atom_site_fract_y
_atom_site_fract_z
_atom_site_U_iso_or_equiv
_atom_site_adp_type
_atom_site_calc_flag
_atom_site_refinement_flags
_atom_site_occupancy
O O1 1.19578(16) 0.71134(16) 0.39534(16) 0.0721(4) Uani d . 1
O O2 1.22759(14) 0.50852(13) 0.41266(13) 0.0552(4) Uani d . 1
O O3 0.2048(2) 0.1945(2) -0.11379(17) 0.0945(6) Uani d . 1
O O4 0.41331(15) 0.10522(14) 0.14667(14) 0.0628(4) Uani d . 1
O O5 0.30933(16) 0.51339(15) 0.12013(15) 0.0665(4) Uani d . 1
O O6 0.21087(14) 0.24950(15) 0.10383(13) 0.0595(4) Uani d . 1
N N1 0.97910(17) 0.36389(15) 0.32873(14) 0.0478(4) Uani d . 1
C C1 1.1388(2) 0.5898(2) 0.3770(2) 0.0535(5) Uani d . 1
C C2 0.9783(2) 0.49460(19) 0.32069(18) 0.0478(4) Uani d . 1
C C3 1.1222(2) 0.37709(19) 0.37993(17) 0.0466(4) Uani d . 1
C C4 1.1841(2) 0.2698(2) 0.40751(18) 0.0478(4) Uani d . 1
C C5 1.0819(2) 0.1380(2) 0.3802(2) 0.0633(6) Uani d . 1
H H5 0.9751 0.1192 0.3446 0.076 Uiso calc R 1
C C6 1.1380(3) 0.0351(2) 0.4056(2) 0.0733(6) Uani d . 1
H H6 1.0691 -0.0533 0.3870 0.088 Uiso calc R 1
C C7 1.2958(3) 0.0623(3) 0.4584(2) 0.0708(6) Uani d . 1
H H7 1.3334 -0.0074 0.4759 0.085 Uiso calc R 1
C C8 1.3972(3) 0.1921(2) 0.4852(2) 0.0675(6) Uani d . 1
H H8 1.5039 0.2102 0.5206 0.081 Uiso calc R 1
C C9 1.3425(2) 0.2959(2) 0.4601(2) 0.0582(5) Uani d . 1
H H9 1.4123 0.3839 0.4785 0.070 Uiso calc R 1
C C10 0.8562(2) 0.5342(2) 0.27495(18) 0.0501(5) Uani d . 1
H H10 0.8808 0.6257 0.2760 0.060 Uiso calc R 1
C C11 0.6911(2) 0.45420(19) 0.22406(17) 0.0456(4) Uani d . 1
C C12 0.5844(2) 0.5246(2) 0.19266(18) 0.0498(5) Uani d . 1
H H12 0.6204 0.6180 0.2003 0.060 Uiso calc R 1
C C13 0.4248(2) 0.4545(2) 0.15007(18) 0.0492(5) Uani d . 1
C C14 0.3728(2) 0.3144(2) 0.13583(17) 0.0477(5) Uani d . 1
C C15 0.4782(2) 0.24279(19) 0.16484(17) 0.0463(4) Uani d . 1
C C16 0.6370(2) 0.31274(19) 0.20929(17) 0.0471(4) Uani d . 1
H H16 0.7083 0.2657 0.2295 0.057 Uiso calc R 1
C C17 0.3567(3) 0.6575(2) 0.1335(2) 0.0708(6) Uani d . 1
H H17A 0.4077 0.7177 0.2245 0.106 Uiso calc R 1
H H17B 0.2653 0.6860 0.1091 0.106 Uiso calc R 1
H H17C 0.4289 0.6661 0.0761 0.106 Uiso calc R 1
C C18 0.5178(3) 0.0298(2) 0.1789(3) 0.0806(7) Uani d . 1
H H18A 0.5953 0.0248 0.1240 0.121 Uiso calc R 1
H H18B 0.4585 -0.0649 0.1633 0.121 Uiso calc R 1
H H18C 0.5699 0.0787 0.2712 0.121 Uiso calc R 1
C C19 0.1360(3) 0.2004(2) -0.0251(2) 0.0656(6) Uani d . 1
C C20 -0.0388(3) 0.1572(3) -0.0365(3) 0.0983(9) Uani d . 1
H H20A -0.0876 0.2090 -0.0784 0.147 Uiso calc R 1
H H20B -0.0617 0.1782 0.0510 0.147 Uiso calc R 1
H H20C -0.0795 0.0568 -0.0893 0.147 Uiso calc R 1

loop_
_atom_site_aniso_label
_atom_site_aniso_U_11
_atom_site_aniso_U_22
_atom_site_aniso_U_33
_atom_site_aniso_U_12
_atom_site_aniso_U_13
_atom_site_aniso_U_23
O1 0.0513(9) 0.0497(9) 0.1113(12) 0.0051(7) 0.0100(8) 0.0341(9)
O2 0.0404(7) 0.0478(8) 0.0725(9) 0.0068(6) 0.0058(6) 0.0228(7)
O3 0.0773(12) 0.1121(15) 0.0666(11) 0.0024(10) 0.0038(9) 0.0201(10)
O4 0.0527(8) 0.0467(8) 0.0885(10) 0.0078(6) 0.0092(7) 0.0311(7)
O5 0.0562(9) 0.0639(10) 0.0866(10) 0.0272(7) 0.0063(7) 0.0343(8)
O6 0.0398(7) 0.0714(10) 0.0679(9) 0.0109(6) 0.0088(6) 0.0312(8)
N1 0.0415(9) 0.0440(9) 0.0555(9) 0.0101(7) 0.0086(7) 0.0182(7)
C1 0.0457(11) 0.0460(12) 0.0691(13) 0.0107(9) 0.0137(9) 0.0234(10)
C2 0.0435(10) 0.0440(11) 0.0535(11) 0.0100(8) 0.0117(8) 0.0170(9)
C3 0.0408(10) 0.0441(11) 0.0505(10) 0.0070(8) 0.0102(8) 0.0158(9)
C4 0.0444(10) 0.0474(11) 0.0492(10) 0.0127(9) 0.0106(8) 0.0159(9)
C5 0.0484(12) 0.0573(13) 0.0830(15) 0.0108(10) 0.0088(10) 0.0296(11)
C6 0.0676(15) 0.0547(14) 0.1002(17) 0.0125(11) 0.0155(13) 0.0364(13)
C7 0.0712(15) 0.0650(15) 0.0851(16) 0.0272(12) 0.0111(12) 0.0363(13)
C8 0.0564(12) 0.0656(15) 0.0743(14) 0.0208(11) -0.0014(10) 0.0224(12)
C9 0.0491(11) 0.0518(12) 0.0651(12) 0.0097(9) 0.0032(9) 0.0180(10)
C10 0.0481(11) 0.0444(11) 0.0571(11) 0.0103(9) 0.0110(9) 0.0206(9)
C11 0.0461(10) 0.0428(11) 0.0475(10) 0.0129(8) 0.0089(8) 0.0170(8)
C12 0.0531(12) 0.0436(11) 0.0537(11) 0.0151(9) 0.0089(9) 0.0199(9)
C13 0.0467(11) 0.0537(12) 0.0526(11) 0.0223(9) 0.0100(8) 0.0225(9)
C14 0.0395(10) 0.0520(12) 0.0512(11) 0.0119(9) 0.0095(8) 0.0203(9)
C15 0.0462(10) 0.0414(11) 0.0507(10) 0.0104(9) 0.0097(8) 0.0184(9)
C16 0.0428(10) 0.0461(11) 0.0554(11) 0.0146(8) 0.0074(8) 0.0229(9)
C17 0.0811(16) 0.0657(15) 0.0844(15) 0.0400(12) 0.0169(12) 0.0399(12)
C18 0.0790(16) 0.0514(14) 0.119(2) 0.0195(12) 0.0154(14) 0.0435(14)
C19 0.0554(13) 0.0597(14) 0.0735(15) 0.0134(11) 0.0024(12) 0.0216(12)
C20 0.0475(13) 0.108(2) 0.120(2) 0.0167(13) -0.0055(13) 0.0317(18)

loop_
_atom_type_symbol
_atom_type_description
_atom_type_scat_dispersion_real
_atom_type_scat_dispersion_imag
_atom_type_scat_source
C C 0.0033 0.0016 'International Tables Vol C Tables 4.2.6.8 and 6.1.1.4'
H H 0.0000 0.0000 'International Tables Vol C Tables 4.2.6.8 and 6.1.1.4'
N N 0.0061 0.0033 'International Tables Vol C Tables 4.2.6.8 and 6.1.1.4'
O O 0.0106 0.0060 'International Tables Vol C Tables 4.2.6.8 and 6.1.1.4'

loop_
_geom_angle_atom_site_label_1
_geom_angle_atom_site_label_2
_geom_angle_atom_site_label_3
_geom_angle
C3 O2 C1 105.38(14)
C15 O4 C18 117.16(15)
C13 O5 C17 117.50(16)
C19 O6 C14 117.78(15)
C3 N1 C2 105.86(15)
O1 C1 O2 121.92(17)
O1 C1 C2 133.03(18)
O2 C1 C2 105.04(16)
C10 C2 N1 128.66(17)
C10 C2 C1 123.40(17)
N1 C2 C1 107.90(15)
N1 C3 O2 115.79(15)
N1 C3 C4 127.05(17)
O2 C3 C4 117.16(15)
C9 C4 C5 119.23(18)
C9 C4 C3 121.59(17)
C5 C4 C3 119.19(17)
C6 C5 C4 120.1(2)
C6 C5 H5 119.9
C4 C5 H5 119.9
C5 C6 C7 120.2(2)
C5 C6 H6 119.9
C7 C6 H6 119.9
C8 C7 C6 119.8(2)
C8 C7 H7 120.1
C6 C7 H7 120.1
C7 C8 C9 120.5(2)
C7 C8 H8 119.7
C9 C8 H8 119.7
C8 C9 C4 120.1(2)
C8 C9 H9 120.0
C4 C9 H9 120.0
C2 C10 C11 129.06(17)
C2 C10 H10 115.5
C11 C10 H10 115.5
C12 C11 C16 120.00(16)
C12 C11 C10 117.67(16)
C16 C11 C10 122.31(15)
C13 C12 C11 119.58(17)
C13 C12 H12 120.2
C11 C12 H12 120.2
O5 C13 C14 115.29(16)
O5 C13 C12 124.87(17)
C14 C13 C12 119.84(15)
C13 C14 C15 121.01(16)
C13 C14 O6 119.01(15)
C15 C14 O6 119.71(16)
O4 C15 C16 124.84(15)
O4 C15 C14 115.76(16)
C16 C15 C14 119.40(16)
C15 C16 C11 120.15(16)
C15 C16 H16 119.9
C11 C16 H16 119.9
O5 C17 H17A 109.5
O5 C17 H17B 109.5
H17A C17 H17B 109.5
O5 C17 H17C 109.5
H17A C17 H17C 109.5
H17B C17 H17C 109.5
O4 C18 H18A 109.5
O4 C18 H18B 109.5
H18A C18 H18B 109.5
O4 C18 H18C 109.5
H18A C18 H18C 109.5
H18B C18 H18C 109.5
O3 C19 O6 122.9(2)
O3 C19 C20 127.1(2)
O6 C19 C20 110.0(2)
C19 C20 H20A 109.5
C19 C20 H20B 109.5
H20A C20 H20B 109.5
C19 C20 H20C 109.5
H20A C20 H20C 109.5
H20B C20 H20C 109.5

loop_
_geom_bond_atom_site_label_1
_geom_bond_atom_site_label_2
_geom_bond_distance
O1 C1 1.196(2)
O2 C3 1.383(2)
O2 C1 1.392(2)
O3 C19 1.195(3)
O4 C15 1.362(2)
O4 C18 1.424(2)
O5 C13 1.364(2)
O5 C17 1.423(2)
O6 C19 1.350(3)
O6 C14 1.392(2)
N1 C3 1.282(2)
N1 C2 1.401(2)
C1 C2 1.466(3)
C2 C10 1.343(3)
C3 C4 1.452(2)
C4 C9 1.382(3)
C4 C5 1.386(3)
C5 C6 1.373(3)
C5 H5 0.9300
C6 C7 1.376(3)
C6 H6 0.9300
C7 C8 1.368(3)
C7 H7 0.9300
C8 C9 1.375(3)
C8 H8 0.9300
C9 H9 0.9300
C10 C11 1.451(3)
C10 H10 0.9300
C11 C12 1.395(2)
C11 C16 1.397(2)
C12 C13 1.384(3)
C12 H12 0.9300
C13 C14 1.383(3)
C14 C15 1.388(2)
C15 C16 1.378(2)
C16 H16 0.9300
C17 H17A 0.9600
C17 H17B 0.9600
C17 H17C 0.9600
C18 H18A 0.9600
C18 H18B 0.9600
C18 H18C 0.9600
C19 C20 1.494(3)
C20 H20A 0.9600
C20 H20B 0.9600
C20 H20C 0.9600

loop_
_geom_hbond_atom_site_label_D
_geom_hbond_atom_site_label_H
_geom_hbond_atom_site_label_A
_geom_hbond_site_symmetry_A
_geom_hbond_distance_DH
_geom_hbond_distance_HA
_geom_hbond_distance_DA
_geom_hbond_angle_DHA
_geom_hbond_publ_flag
C8 H8 O1 2_866 0.93 2.56 3.483(2) 172 y

loop_
_geom_torsion_atom_site_label_1
_geom_torsion_atom_site_label_2
_geom_torsion_atom_site_label_3
_geom_torsion_atom_site_label_4
_geom_torsion
C3 O2 C1 O1 178.48(18)
C3 O2 C1 C2 -0.84(18)
C3 N1 C2 C10 -179.47(19)
C3 N1 C2 C1 -1.48(19)
O1 C1 C2 C10 0.3(4)
O2 C1 C2 C10 179.56(17)
O1 C1 C2 N1 -177.8(2)
O2 C1 C2 N1 1.44(19)
C2 N1 C3 O2 1.0(2)
C2 N1 C3 C4 -179.38(17)
C1 O2 C3 N1 -0.1(2)
C1 O2 C3 C4 -179.73(15)
N1 C3 C4 C9 178.29(18)
O2 C3 C4 C9 -2.1(3)
N1 C3 C4 C5 -1.6(3)
O2 C3 C4 C5 178.04(17)
C9 C4 C5 C6 0.2(3)
C3 C4 C5 C6 -179.96(19)
C4 C5 C6 C7 0.1(3)
C5 C6 C7 C8 -0.3(4)
C6 C7 C8 C9 0.2(3)
C7 C8 C9 C4 0.1(3)
C5 C4 C9 C8 -0.3(3)
C3 C4 C9 C8 179.89(18)
N1 C2 C10 C11 1.5(3)
C1 C2 C10 C11 -176.21(17)
C2 C10 C11 C12 174.82(18)
C2 C10 C11 C16 -3.6(3)
C16 C11 C12 C13 1.6(3)
C10 C11 C12 C13 -176.85(16)
C17 O5 C13 C14 179.82(16)
C17 O5 C13 C12 0.1(3)
C11 C12 C13 O5 178.12(16)
C11 C12 C13 C14 -1.6(3)
O5 C13 C14 C15 -179.13(16)
C12 C13 C14 C15 0.6(3)
O5 C13 C14 O6 -5.1(2)
C12 C13 C14 O6 174.63(15)
C19 O6 C14 C13 79.7(2)
C19 O6 C14 C15 -106.2(2)
C18 O4 C15 C16 1.4(3)
C18 O4 C15 C14 -178.39(18)
C13 C14 C15 O4 -179.81(16)
O6 C14 C15 O4 6.2(2)
C13 C14 C15 C16 0.4(3)
O6 C14 C15 C16 -173.58(15)
O4 C15 C16 C11 179.81(16)
C14 C15 C16 C11 -0.4(3)
C12 C11 C16 C15 -0.6(3)
C10 C11 C16 C15 177.78(17)
C14 O6 C19 O3 9.4(3)
C14 O6 C19 C20 -170.48(18)

loop_
_cod_related_entry_id
_cod_related_entry_database
_cod_related_entry_code
1 ChemSpider 900157
